data_7150874
loop_
_publ_author_name
'Sakamoto, Masami'
'Sato, Naoto'
'Mino, Takashi'
'Kasashima, Yoshio'
'Fujita, Tsutomu'

_publ_section_title
;
 Crystallization-induced diastereomer transformation of
 2-quinolone-4-carboxamide followed by stereoselective intermolecular
 photocycloaddition reaction
;
_journal_issue 5
_journal_name_full 'Organic &amp;  Biomolecular Chemistry'
_journal_page_first 848
_journal_page_last 850
_journal_paper_doi 10.1039/b719761f
_journal_volume 6
_journal_year 2008
_chemical_formula_sum 'C22 H25 N3 O4'
_chemical_formula_weight 395.45
_chemical_name_systematic
;
 ?
;
_space_group_IT_number 19
_symmetry_cell_setting orthorhombic
_symmetry_space_group_name_Hall 'P 2ac 2ab'
_symmetry_space_group_name_H-M 'P 21 21 21'
_atom_sites_solution_hydrogens geom
_atom_sites_solution_primary direct
_atom_sites_solution_secondary difmap
_audit_creation_method SHELXL-97
_cell_angle_alpha 90.00
_cell_angle_beta 90.00
_cell_angle_gamma 90.00
_cell_formula_units_Z 4
_cell_length_a 8.0817(10)
_cell_length_b 14.5195(18)
_cell_length_c 17.141(2)
_cell_measurement_reflns_used 4933
_cell_measurement_temperature 90
_cell_measurement_theta_max 27.91
_cell_measurement_theta_min 2.76
_cell_volume 2011.4(4)
_computing_cell_refinement 'Bruker SMART'
_computing_data_collection 'Bruker SMART'
_computing_data_reduction 'Bruker SAINT'
_computing_molecular_graphics 'Bruker SHELXTL'
_computing_publication_material 'Bruker SHELXTL'
_computing_structure_refinement 'SHELXL-97 (Sheldrick, 1997)'
_computing_structure_solution 'SHELXS-97 (Sheldrick, 1990)'
_diffrn_ambient_temperature 90
_diffrn_detector_area_resol_mean 8.333
_diffrn_measured_fraction_theta_full 1.000
_diffrn_measured_fraction_theta_max 0.927
_diffrn_measurement_device_type 'APEX II CCD area detector'
_diffrn_measurement_method 'phi and omega scans'
_diffrn_radiation_monochromator graphite
_diffrn_radiation_source 'fine-focus sealed tube'
_diffrn_radiation_type MoK\a
_diffrn_radiation_wavelength 0.71073
_diffrn_reflns_av_R_equivalents 0.0207
_diffrn_reflns_av_sigmaI/netI 0.0288
_diffrn_reflns_limit_h_max 10
_diffrn_reflns_limit_h_min -10
_diffrn_reflns_limit_k_max 19
_diffrn_reflns_limit_k_min -18
_diffrn_reflns_limit_l_max 22
_diffrn_reflns_limit_l_min -10
_diffrn_reflns_number 11438
_diffrn_reflns_theta_full 25.00
_diffrn_reflns_theta_max 28.61
_diffrn_reflns_theta_min 1.84
_diffrn_standards_decay_% 0
_diffrn_standards_number 0
_exptl_absorpt_coefficient_mu 0.091
_exptl_absorpt_correction_T_max 0.9820
_exptl_absorpt_correction_T_min 0.9645
_exptl_absorpt_correction_type empirical
_exptl_absorpt_process_details 'SADABS Sheldrick 1996'
_exptl_crystal_colour colourless
_exptl_crystal_density_diffrn 1.306
_exptl_crystal_density_method 'not measured'
_exptl_crystal_description prismatic
_exptl_crystal_F_000 840
_exptl_crystal_size_max 0.40
_exptl_crystal_size_mid 0.20
_exptl_crystal_size_min 0.20
_refine_diff_density_max 0.256
_refine_diff_density_min -0.184
_refine_diff_density_rms 0.039
_refine_ls_abs_structure_details 'Flack H D (1983), Acta Cryst. A39, 876-881'
_refine_ls_abs_structure_Flack -0.9(8)
_refine_ls_extinction_method none
_refine_ls_goodness_of_fit_ref 1.016
_refine_ls_hydrogen_treatment constr
_refine_ls_matrix_type full
_refine_ls_number_parameters 266
_refine_ls_number_reflns 4657
_refine_ls_number_restraints 0
_refine_ls_restrained_S_all 1.016
_refine_ls_R_factor_all 0.0370
_refine_ls_R_factor_gt 0.0330
_refine_ls_shift/su_max 0.000
_refine_ls_shift/su_mean 0.000
_refine_ls_structure_factor_coef Fsqd
_refine_ls_weighting_details 'calc w=1/[\s^2^(Fo^2^)+(0.0484P)^2^+0.2213P] where P=(Fo^2^+2Fc^2^)/3'
_refine_ls_weighting_scheme calc
_refine_ls_wR_factor_gt 0.0809
_refine_ls_wR_factor_ref 0.0832
_reflns_number_gt 4309
_reflns_number_total 4657
_reflns_threshold_expression >2sigma(I)
_cod_data_source_file b719761f_b.txt
_cod_data_source_block saka6_p212121
_cod_depositor_comments
;
The following automatic conversions were performed:
'_symmetry_cell_setting' value 'Orthorhombic' changed to 'orthorhombic'
according to '/home/saulius/struct/CIF-dictionaries/cif_core.dic'
dictionary named 'cif_core.dic' version 2.4.1 from 2010-06-29.

Automatic conversion script
Id: cif_fix_enum 1527 2010-12-29 10:47:43Z saulius 
;
_cod_original_sg_symbol_H-M P2(1)2(1)2(1)
_cod_database_code 7150874

loop_
_symmetry_equiv_pos_as_xyz
'x, y, z'
'-x+1/2, -y, z+1/2'
'-x, y+1/2, -z+1/2'
'x+1/2, -y+1/2, -z'

loop_
_atom_site_label
_atom_site_type_symbol
_atom_site_fract_x
_atom_site_fract_y
_atom_site_fract_z
_atom_site_U_iso_or_equiv
_atom_site_adp_type
_atom_site_occupancy
_atom_site_symmetry_multiplicity
_atom_site_calc_flag
_atom_site_refinement_flags
_atom_site_disorder_assembly
_atom_site_disorder_group
C1 C 0.33415(16) 0.84193(9) 0.23035(8) 0.0172(3) Uani 1 1 d . . .
C2 C 0.45840(16) 0.79896(8) 0.17514(8) 0.0160(3) Uani 1 1 d . . .
C3 C 0.54681(16) 0.70769(9) 0.20139(7) 0.0140(2) Uani 1 1 d . . .
C4 C 0.52789(16) 0.68724(9) 0.28774(7) 0.0142(3) Uani 1 1 d . . .
C5 C 0.60351(17) 0.60879(9) 0.31789(8) 0.0189(3) Uani 1 1 d . . .
H5 H 0.6626 0.5689 0.2839 0.023 Uiso 1 1 calc R . .
C6 C 0.59396(18) 0.58780(10) 0.39689(8) 0.0235(3) Uani 1 1 d . . .
H6 H 0.6446 0.5337 0.4168 0.028 Uiso 1 1 calc R . .
C7 C 0.50976(19) 0.64684(11) 0.44587(8) 0.0264(3) Uani 1 1 d . . .
H7 H 0.5047 0.6337 0.5001 0.032 Uiso 1 1 calc R . .
C8 C 0.43242(18) 0.72490(10) 0.41714(8) 0.0228(3) Uani 1 1 d . . .
H8 H 0.3748 0.7647 0.4518 0.027 Uiso 1 1 calc R . .
C9 C 0.43858(16) 0.74552(9) 0.33741(7) 0.0161(3) Uani 1 1 d . . .
C10 C 0.24465(18) 0.87366(10) 0.36289(9) 0.0221(3) Uani 1 1 d . . .
H10A H 0.1910 0.9247 0.3353 0.033 Uiso 1 1 calc R . .
H10B H 0.3131 0.8982 0.4053 0.033 Uiso 1 1 calc R . .
H10C H 0.1600 0.8327 0.3846 0.033 Uiso 1 1 calc R . .
C11 C 0.39235(19) 0.79799(9) 0.09172(8) 0.0213(3) Uani 1 1 d . . .
H11A H 0.2911 0.7610 0.0895 0.032 Uiso 1 1 calc R . .
H11B H 0.4757 0.7712 0.0569 0.032 Uiso 1 1 calc R . .
H11C H 0.3679 0.8611 0.0752 0.032 Uiso 1 1 calc R . .
C12 C 0.50987(16) 0.61981(9) 0.15554(7) 0.0152(3) Uani 1 1 d . . .
C13 C 0.31865(17) 0.50146(9) 0.11553(8) 0.0161(3) Uani 1 1 d . . .
H13 H 0.3876 0.4507 0.1378 0.019 Uiso 1 1 calc R . .
C14 C 0.13443(18) 0.48398(10) 0.13174(8) 0.0203(3) Uani 1 1 d . . .
H14A H 0.0649 0.5075 0.0886 0.024 Uiso 1 1 calc R . .
H14B H 0.1124 0.4174 0.1388 0.024 Uiso 1 1 calc R . .
C15 C 0.10114(18) 0.53731(9) 0.20730(8) 0.0203(3) Uani 1 1 d . . .
H15A H -0.0175 0.5533 0.2123 0.024 Uiso 1 1 calc R . .
H15B H 0.1357 0.5013 0.2536 0.024 Uiso 1 1 calc R . .
C16 C 0.20678(16) 0.62320(9) 0.19766(8) 0.0191(3) Uani 1 1 d . . .
H16A H 0.1484 0.6707 0.1667 0.023 Uiso 1 1 calc R . .
H16B H 0.2378 0.6495 0.2489 0.023 Uiso 1 1 calc R . .
C17 C 0.34918(17) 0.51052(9) 0.02843(8) 0.0178(3) Uani 1 1 d . . .
C18 C 0.4374(2) 0.43405(13) -0.08462(9) 0.0344(4) Uani 1 1 d . . .
H18A H 0.3291 0.4405 -0.1098 0.052 Uiso 1 1 calc R . .
H18B H 0.4887 0.3760 -0.1010 0.052 Uiso 1 1 calc R . .
H18C H 0.5085 0.4857 -0.0998 0.052 Uiso 1 1 calc R . .
C19 C 0.62785(17) 0.84960(9) 0.18195(8) 0.0171(3) Uani 1 1 d . . .
H19A H 0.6551 0.8877 0.1358 0.020 Uiso 1 1 calc R . .
H19B H 0.6398 0.8858 0.2306 0.020 Uiso 1 1 calc R . .
C20 C 0.72080(16) 0.75563(9) 0.18395(7) 0.0160(3) Uani 1 1 d . . .
C21 C 0.84014(16) 0.74911(9) 0.24862(8) 0.0171(3) Uani 1 1 d . . .
C22 C 0.81387(18) 0.73530(10) 0.10767(8) 0.0208(3) Uani 1 1 d . . .
H22A H 0.9026 0.7805 0.1007 0.031 Uiso 1 1 calc R . .
H22B H 0.7368 0.7391 0.0636 0.031 Uiso 1 1 calc R . .
H22C H 0.8615 0.6733 0.1101 0.031 Uiso 1 1 calc R . .
N1 N 0.34918(14) 0.82205(7) 0.30837(6) 0.0174(2) Uani 1 1 d . . .
N2 N 0.35286(14) 0.58813(7) 0.15588(6) 0.0165(2) Uani 1 1 d . . .
N3 N 0.93516(15) 0.74603(9) 0.29800(7) 0.0241(3) Uani 1 1 d . . .
O1 O 0.23454(13) 0.89884(7) 0.20618(6) 0.0249(2) Uani 1 1 d . . .
O2 O 0.61864(12) 0.57708(6) 0.12113(6) 0.0212(2) Uani 1 1 d . . .
O3 O 0.30999(15) 0.57649(7) -0.00961(6) 0.0290(3) Uani 1 1 d . . .
O4 O 0.41633(13) 0.43397(7) -0.00064(6) 0.0244(2) Uani 1 1 d . . .

loop_
_atom_site_aniso_label
_atom_site_aniso_U_11
_atom_site_aniso_U_22
_atom_site_aniso_U_33
_atom_site_aniso_U_23
_atom_site_aniso_U_13
_atom_site_aniso_U_12
C1 0.0160(6) 0.0131(6) 0.0225(7) -0.0012(5) -0.0006(5) -0.0004(5)
C2 0.0195(6) 0.0133(6) 0.0152(6) 0.0012(5) -0.0004(5) 0.0014(5)
C3 0.0146(6) 0.0142(6) 0.0132(6) 0.0005(5) 0.0001(5) 0.0017(5)
C4 0.0141(6) 0.0149(6) 0.0137(6) 0.0007(5) -0.0016(5) -0.0033(5)
C5 0.0174(6) 0.0190(6) 0.0202(6) 0.0010(5) -0.0014(5) -0.0020(5)
C6 0.0254(7) 0.0224(7) 0.0228(7) 0.0079(6) -0.0056(6) -0.0038(6)
C7 0.0303(8) 0.0339(8) 0.0150(6) 0.0060(6) -0.0034(6) -0.0077(7)
C8 0.0247(7) 0.0272(7) 0.0164(6) -0.0043(6) 0.0007(5) -0.0048(6)
C9 0.0150(6) 0.0162(6) 0.0171(6) -0.0009(5) -0.0014(5) -0.0045(5)
C10 0.0197(7) 0.0221(7) 0.0246(7) -0.0078(6) 0.0063(6) -0.0008(6)
C11 0.0273(7) 0.0201(6) 0.0164(6) 0.0013(5) -0.0047(6) 0.0038(6)
C12 0.0179(6) 0.0146(6) 0.0131(6) 0.0008(5) -0.0016(5) 0.0008(5)
C13 0.0211(6) 0.0126(6) 0.0146(6) -0.0011(5) -0.0018(5) -0.0005(5)
C14 0.0209(7) 0.0197(6) 0.0204(7) -0.0027(5) 0.0003(5) -0.0031(6)
C15 0.0198(7) 0.0201(7) 0.0209(7) -0.0023(5) 0.0010(6) -0.0015(5)
C16 0.0145(6) 0.0193(6) 0.0236(7) -0.0052(6) -0.0003(5) 0.0009(5)
C17 0.0189(6) 0.0175(6) 0.0171(6) -0.0016(5) -0.0033(5) -0.0019(5)
C18 0.0410(9) 0.0445(10) 0.0177(7) -0.0102(7) 0.0043(7) 0.0021(8)
C19 0.0198(6) 0.0147(6) 0.0167(6) 0.0017(5) 0.0018(5) -0.0007(5)
C20 0.0164(6) 0.0155(6) 0.0162(6) 0.0010(5) 0.0015(5) -0.0010(5)
C21 0.0165(6) 0.0144(6) 0.0205(6) 0.0009(5) 0.0029(5) -0.0016(5)
C22 0.0216(7) 0.0223(7) 0.0185(6) 0.0017(5) 0.0054(5) 0.0005(6)
N1 0.0168(5) 0.0166(5) 0.0190(6) -0.0042(4) 0.0026(4) 0.0008(4)
N2 0.0172(5) 0.0149(5) 0.0173(5) -0.0049(4) 0.0004(4) -0.0001(4)
N3 0.0218(6) 0.0241(6) 0.0264(6) 0.0018(5) -0.0045(5) -0.0042(5)
O1 0.0234(5) 0.0212(5) 0.0302(5) 0.0020(4) -0.0007(4) 0.0062(4)
O2 0.0203(5) 0.0180(5) 0.0252(5) -0.0040(4) 0.0039(4) 0.0017(4)
O3 0.0444(7) 0.0227(5) 0.0199(5) 0.0051(4) -0.0020(5) 0.0040(5)
O4 0.0317(6) 0.0236(5) 0.0178(5) -0.0056(4) 0.0007(4) 0.0054(4)

loop_
_atom_type_symbol
_atom_type_description
_atom_type_scat_dispersion_real
_atom_type_scat_dispersion_imag
_atom_type_scat_source
C C 0.0033 0.0016 'International Tables Vol C Tables 4.2.6.8 and 6.1.1.4'
H H 0.0000 0.0000 'International Tables Vol C Tables 4.2.6.8 and 6.1.1.4'
N N 0.0061 0.0033 'International Tables Vol C Tables 4.2.6.8 and 6.1.1.4'
O O 0.0106 0.0060 'International Tables Vol C Tables 4.2.6.8 and 6.1.1.4'

loop_
_geom_angle_atom_site_label_1
_geom_angle_atom_site_label_2
_geom_angle_atom_site_label_3
_geom_angle
_geom_angle_site_symmetry_1
_geom_angle_site_symmetry_3
_geom_angle_publ_flag
O1 C1 N1 121.93(13) . . ?
O1 C1 C2 120.13(12) . . ?
N1 C1 C2 117.60(11) . . ?
C1 C2 C11 110.94(11) . . ?
C1 C2 C19 109.96(10) . . ?
C11 C2 C19 112.44(11) . . ?
C1 C2 C3 118.04(11) . . ?
C11 C2 C3 114.81(10) . . ?
C19 C2 C3 88.68(10) . . ?
C4 C3 C12 108.58(10) . . ?
C4 C3 C2 113.49(10) . . ?
C12 C3 C2 117.91(10) . . ?
C4 C3 C20 110.89(10) . . ?
C12 C3 C20 116.09(10) . . ?
C2 C3 C20 88.81(9) . . ?
C5 C4 C9 119.67(12) . . ?
C5 C4 C3 118.55(11) . . ?
C9 C4 C3 121.77(11) . . ?
C6 C5 C4 121.10(13) . . ?
C6 C5 H5 119.4 . . ?
C4 C5 H5 119.4 . . ?
C7 C6 C5 118.95(13) . . ?
C7 C6 H6 120.5 . . ?
C5 C6 H6 120.5 . . ?
C6 C7 C8 120.99(13) . . ?
C6 C7 H7 119.5 . . ?
C8 C7 H7 119.5 . . ?
C7 C8 C9 120.41(13) . . ?
C7 C8 H8 119.8 . . ?
C9 C8 H8 119.8 . . ?
C8 C9 C4 118.84(12) . . ?
C8 C9 N1 119.53(12) . . ?
C4 C9 N1 121.57(11) . . ?
N1 C10 H10A 109.5 . . ?
N1 C10 H10B 109.5 . . ?
H10A C10 H10B 109.5 . . ?
N1 C10 H10C 109.5 . . ?
H10A C10 H10C 109.5 . . ?
H10B C10 H10C 109.5 . . ?
C2 C11 H11A 109.5 . . ?
C2 C11 H11B 109.5 . . ?
H11A C11 H11B 109.5 . . ?
C2 C11 H11C 109.5 . . ?
H11A C11 H11C 109.5 . . ?
H11B C11 H11C 109.5 . . ?
O2 C12 N2 120.21(12) . . ?
O2 C12 C3 121.97(12) . . ?
N2 C12 C3 117.79(11) . . ?
N2 C13 C17 111.08(10) . . ?
N2 C13 C14 103.88(11) . . ?
C17 C13 C14 110.46(11) . . ?
N2 C13 H13 110.4 . . ?
C17 C13 H13 110.4 . . ?
C14 C13 H13 110.4 . . ?
C15 C14 C13 103.86(11) . . ?
C15 C14 H14A 111.0 . . ?
C13 C14 H14A 111.0 . . ?
C15 C14 H14B 111.0 . . ?
C13 C14 H14B 111.0 . . ?
H14A C14 H14B 109.0 . . ?
C16 C15 C14 102.94(11) . . ?
C16 C15 H15A 111.2 . . ?
C14 C15 H15A 111.2 . . ?
C16 C15 H15B 111.2 . . ?
C14 C15 H15B 111.2 . . ?
H15A C15 H15B 109.1 . . ?
N2 C16 C15 102.68(11) . . ?
N2 C16 H16A 111.2 . . ?
C15 C16 H16A 111.2 . . ?
N2 C16 H16B 111.2 . . ?
C15 C16 H16B 111.2 . . ?
H16A C16 H16B 109.1 . . ?
O3 C17 O4 124.69(13) . . ?
O3 C17 C13 124.05(12) . . ?
O4 C17 C13 111.17(11) . . ?
O4 C18 H18A 109.5 . . ?
O4 C18 H18B 109.5 . . ?
H18A C18 H18B 109.5 . . ?
O4 C18 H18C 109.5 . . ?
H18A C18 H18C 109.5 . . ?
H18B C18 H18C 109.5 . . ?
C20 C19 C2 90.69(9) . . ?
C20 C19 H19A 113.5 . . ?
C2 C19 H19A 113.5 . . ?
C20 C19 H19B 113.5 . . ?
C2 C19 H19B 113.5 . . ?
H19A C19 H19B 110.8 . . ?
C21 C20 C22 107.91(11) . . ?
C21 C20 C19 112.88(11) . . ?
C22 C20 C19 112.67(11) . . ?
C21 C20 C3 114.07(10) . . ?
C22 C20 C3 120.41(11) . . ?
C19 C20 C3 87.78(9) . . ?
N3 C21 C20 178.13(15) . . ?
C20 C22 H22A 109.5 . . ?
C20 C22 H22B 109.5 . . ?
H22A C22 H22B 109.5 . . ?
C20 C22 H22C 109.5 . . ?
H22A C22 H22C 109.5 . . ?
H22B C22 H22C 109.5 . . ?
C1 N1 C9 123.53(11) . . ?
C1 N1 C10 117.54(11) . . ?
C9 N1 C10 118.11(11) . . ?
C12 N2 C13 117.97(11) . . ?
C12 N2 C16 129.66(11) . . ?
C13 N2 C16 112.11(10) . . ?
C17 O4 C18 114.72(12) . . ?

loop_
_geom_bond_atom_site_label_1
_geom_bond_atom_site_label_2
_geom_bond_distance
_geom_bond_site_symmetry_2
_geom_bond_publ_flag
C1 O1 1.2258(16) . ?
C1 N1 1.3735(17) . ?
C1 C2 1.5144(18) . ?
C2 C11 1.5263(18) . ?
C2 C19 1.5587(18) . ?
C2 C3 1.5713(17) . ?
C3 C4 1.5175(17) . ?
C3 C12 1.5279(18) . ?
C3 C20 1.5972(18) . ?
C4 C5 1.3920(18) . ?
C4 C9 1.4007(18) . ?
C5 C6 1.3902(19) . ?
C5 H5 0.9500 . ?
C6 C7 1.379(2) . ?
C6 H6 0.9500 . ?
C7 C8 1.385(2) . ?
C7 H7 0.9500 . ?
C8 C9 1.4000(19) . ?
C8 H8 0.9500 . ?
C9 N1 1.4158(17) . ?
C10 N1 1.4658(17) . ?
C10 H10A 0.9800 . ?
C10 H10B 0.9800 . ?
C10 H10C 0.9800 . ?
C11 H11A 0.9800 . ?
C11 H11B 0.9800 . ?
C11 H11C 0.9800 . ?
C12 O2 1.2270(16) . ?
C12 N2 1.3497(17) . ?
C13 N2 1.4623(16) . ?
C13 C17 1.5190(18) . ?
C13 C14 1.5356(19) . ?
C13 H13 1.0000 . ?
C14 C15 1.5329(19) . ?
C14 H14A 0.9900 . ?
C14 H14B 0.9900 . ?
C15 C16 1.5204(19) . ?
C15 H15A 0.9900 . ?
C15 H15B 0.9900 . ?
C16 N2 1.4717(17) . ?
C16 H16A 0.9900 . ?
C16 H16B 0.9900 . ?
C17 O3 1.2012(16) . ?
C17 O4 1.3336(16) . ?
C18 O4 1.4495(18) . ?
C18 H18A 0.9800 . ?
C18 H18B 0.9800 . ?
C18 H18C 0.9800 . ?
C19 C20 1.5579(18) . ?
C19 H19A 0.9900 . ?
C19 H19B 0.9900 . ?
C20 C21 1.4724(18) . ?
C20 C22 1.5371(18) . ?
C21 N3 1.1437(18) . ?
C22 H22A 0.9800 . ?
C22 H22B 0.9800 . ?
C22 H22C 0.9800 . ?

loop_
_geom_torsion_atom_site_label_1
_geom_torsion_atom_site_label_2
_geom_torsion_atom_site_label_3
_geom_torsion_atom_site_label_4
_geom_torsion
_geom_torsion_site_symmetry_1
_geom_torsion_site_symmetry_2
_geom_torsion_site_symmetry_3
_geom_torsion_site_symmetry_4
_geom_torsion_publ_flag
O1 C1 C2 C11 -27.03(17) . . . . ?
N1 C1 C2 C11 159.56(11) . . . . ?
O1 C1 C2 C19 97.98(14) . . . . ?
N1 C1 C2 C19 -75.43(14) . . . . ?
O1 C1 C2 C3 -162.49(12) . . . . ?
N1 C1 C2 C3 24.11(17) . . . . ?
C1 C2 C3 C4 -14.67(16) . . . . ?
C11 C2 C3 C4 -148.47(11) . . . . ?
C19 C2 C3 C4 97.33(12) . . . . ?
C1 C2 C3 C12 113.89(13) . . . . ?
C11 C2 C3 C12 -19.91(17) . . . . ?
C19 C2 C3 C12 -134.11(11) . . . . ?
C1 C2 C3 C20 -126.98(12) . . . . ?
C11 C2 C3 C20 99.22(12) . . . . ?
C19 C2 C3 C20 -14.98(9) . . . . ?
C12 C3 C4 C5 47.85(15) . . . . ?
C2 C3 C4 C5 -178.96(11) . . . . ?
C20 C3 C4 C5 -80.82(14) . . . . ?
C12 C3 C4 C9 -132.91(12) . . . . ?
C2 C3 C4 C9 0.28(17) . . . . ?
C20 C3 C4 C9 98.42(14) . . . . ?
C9 C4 C5 C6 -0.91(19) . . . . ?
C3 C4 C5 C6 178.35(12) . . . . ?
C4 C5 C6 C7 -0.9(2) . . . . ?
C5 C6 C7 C8 1.4(2) . . . . ?
C6 C7 C8 C9 -0.1(2) . . . . ?
C7 C8 C9 C4 -1.7(2) . . . . ?
C7 C8 C9 N1 175.61(13) . . . . ?
C5 C4 C9 C8 2.18(18) . . . . ?
C3 C4 C9 C8 -177.05(12) . . . . ?
C5 C4 C9 N1 -175.07(11) . . . . ?
C3 C4 C9 N1 5.70(18) . . . . ?
C4 C3 C12 O2 -109.88(14) . . . . ?
C2 C3 C12 O2 119.29(14) . . . . ?
C20 C3 C12 O2 15.81(17) . . . . ?
C4 C3 C12 N2 68.00(14) . . . . ?
C2 C3 C12 N2 -62.83(16) . . . . ?
C20 C3 C12 N2 -166.31(11) . . . . ?
N2 C13 C14 C15 -24.35(13) . . . . ?
C17 C13 C14 C15 -143.54(11) . . . . ?
C13 C14 C15 C16 37.24(14) . . . . ?
C14 C15 C16 N2 -35.31(13) . . . . ?
N2 C13 C17 O3 -41.29(18) . . . . ?
C14 C13 C17 O3 73.43(17) . . . . ?
N2 C13 C17 O4 142.16(11) . . . . ?
C14 C13 C17 O4 -103.11(12) . . . . ?
C1 C2 C19 C20 134.83(10) . . . . ?
C11 C2 C19 C20 -101.02(11) . . . . ?
C3 C2 C19 C20 15.37(9) . . . . ?
C2 C19 C20 C21 -130.38(11) . . . . ?
C2 C19 C20 C22 107.07(11) . . . . ?
C2 C19 C20 C3 -15.12(9) . . . . ?
C4 C3 C20 C21 14.38(15) . . . . ?
C12 C3 C20 C21 -110.12(12) . . . . ?
C2 C3 C20 C21 129.14(11) . . . . ?
C4 C3 C20 C22 145.13(12) . . . . ?
C12 C3 C20 C22 20.62(16) . . . . ?
C2 C3 C20 C22 -100.12(12) . . . . ?
C4 C3 C20 C19 -99.75(10) . . . . ?
C12 C3 C20 C19 135.74(11) . . . . ?
C2 C3 C20 C19 15.00(9) . . . . ?
C22 C20 C21 N3 63(5) . . . . ?
C19 C20 C21 N3 -62(5) . . . . ?
C3 C20 C21 N3 -160(5) . . . . ?
O1 C1 N1 C9 167.59(12) . . . . ?
C2 C1 N1 C9 -19.13(18) . . . . ?
O1 C1 N1 C10 -1.85(19) . . . . ?
C2 C1 N1 C10 171.43(11) . . . . ?
C8 C9 N1 C1 -173.09(13) . . . . ?
C4 C9 N1 C1 4.14(19) . . . . ?
C8 C9 N1 C10 -3.72(17) . . . . ?
C4 C9 N1 C10 173.52(12) . . . . ?
O2 C12 N2 C13 1.09(18) . . . . ?
C3 C12 N2 C13 -176.83(10) . . . . ?
O2 C12 N2 C16 174.68(12) . . . . ?
C3 C12 N2 C16 -3.2(2) . . . . ?
C17 C13 N2 C12 -64.48(15) . . . . ?
C14 C13 N2 C12 176.76(11) . . . . ?
C17 C13 N2 C16 120.85(12) . . . . ?
C14 C13 N2 C16 2.08(14) . . . . ?
C15 C16 N2 C12 -152.78(13) . . . . ?
C15 C16 N2 C13 21.11(14) . . . . ?
O3 C17 O4 C18 -1.2(2) . . . . ?
C13 C17 O4 C18 175.30(12) . . . . ?

loop_
_cod_related_entry_id
_cod_related_entry_database
_cod_related_entry_code
1 ChemSpider 30653413
